data_1504312
loop_
_publ_author_name
'Zhao, Jun-Feng'
'Tjan, Teguh-Budiono W'
'Tan, Boon-Hong'
'Loh, Teck-Peng'

_publ_section_title
;
 Highly enantioselective ketone-ene reactions of trifluoropyruvate:
 significant counterion effect of the In(III)-pybox complex.
;
_journal_issue 24
_journal_name_full 'Organic letters'
_journal_page_first 5714
_journal_page_last 5716
_journal_paper_doi 10.1021/ol902507x
_journal_volume 11
_journal_year 2009
_chemical_absolute_configuration ad
_chemical_formula_moiety 'C13 H12 Br F3 O3'
_chemical_formula_sum 'C13 H12 Br F3 O3'
_chemical_formula_weight 353.14
_chemical_name_systematic
;

 ?

;
_space_group_IT_number 19
_symmetry_cell_setting orthorhombic
_symmetry_space_group_name_Hall 'P 2ac 2ab'
_symmetry_space_group_name_H-M 'P 21 21 21'
_atom_sites_solution_hydrogens geom
_atom_sites_solution_primary direct
_atom_sites_solution_secondary difmap
_audit_creation_method SHELXL-97
_cell_angle_alpha 90.00
_cell_angle_beta 90.00
_cell_angle_gamma 90.00
_cell_formula_units_Z 4
_cell_length_a 6.8098(4)
_cell_length_b 8.2633(6)
_cell_length_c 23.9486(18)
_cell_measurement_reflns_used 3043
_cell_measurement_temperature 173(2)
_cell_measurement_theta_max 25.82
_cell_measurement_theta_min 2.61
_cell_volume 1347.62(16)
_computing_cell_refinement 'Bruker SMART'
_computing_data_collection 'Bruker SMART'
_computing_data_reduction 'Bruker SAINT'
_computing_molecular_graphics 'Bruker SHELXTL'
_computing_publication_material 'Bruker SHELXTL'
_computing_structure_refinement 'SHELXL-97 (Sheldrick, 1997)'
_computing_structure_solution 'SHELXS-97 (Sheldrick, 1990)'
_diffrn_ambient_temperature 173(2)
_diffrn_measured_fraction_theta_full 0.987
_diffrn_measured_fraction_theta_max 0.987
_diffrn_measurement_device_type 'CCD area detector'
_diffrn_measurement_method 'phi and omega scans'
_diffrn_radiation_monochromator graphite
_diffrn_radiation_source 'fine-focus sealed tube'
_diffrn_radiation_type MoK\a
_diffrn_radiation_wavelength 0.71073
_diffrn_reflns_av_R_equivalents 0.0678
_diffrn_reflns_av_sigmaI/netI 0.1102
_diffrn_reflns_limit_h_max 10
_diffrn_reflns_limit_h_min -9
_diffrn_reflns_limit_k_max 13
_diffrn_reflns_limit_k_min -13
_diffrn_reflns_limit_l_max 38
_diffrn_reflns_limit_l_min -38
_diffrn_reflns_number 16389
_diffrn_reflns_theta_full 34.86
_diffrn_reflns_theta_max 34.86
_diffrn_reflns_theta_min 1.70
_exptl_absorpt_coefficient_mu 3.090
_exptl_absorpt_correction_T_max 0.3864
_exptl_absorpt_correction_T_min 0.3569
_exptl_absorpt_correction_type multi-scan
_exptl_absorpt_process_details sadabs
_exptl_crystal_colour colourless
_exptl_crystal_density_diffrn 1.741
_exptl_crystal_density_method 'not measured'
_exptl_crystal_description block
_exptl_crystal_F_000 704
_exptl_crystal_size_max 0.42
_exptl_crystal_size_mid 0.40
_exptl_crystal_size_min 0.38
_refine_diff_density_max 0.543
_refine_diff_density_min -0.548
_refine_diff_density_rms 0.093
_refine_ls_abs_structure_details 'Flack H D (1983), Acta Cryst. A39, 876-881'
_refine_ls_abs_structure_Flack 0.032(10)
_refine_ls_extinction_method none
_refine_ls_goodness_of_fit_ref 0.985
_refine_ls_hydrogen_treatment constr
_refine_ls_matrix_type full
_refine_ls_number_parameters 183
_refine_ls_number_reflns 5711
_refine_ls_number_restraints 0
_refine_ls_restrained_S_all 0.985
_refine_ls_R_factor_all 0.1231
_refine_ls_R_factor_gt 0.0490
_refine_ls_shift/su_max 0.001
_refine_ls_shift/su_mean 0.000
_refine_ls_structure_factor_coef Fsqd
_refine_ls_weighting_details 'calc w=1/[\s^2^(Fo^2^)+(0.0030P)^2^+0.7733P] where P=(Fo^2^+2Fc^2^)/3'
_refine_ls_weighting_scheme calc
_refine_ls_wR_factor_gt 0.0900
_refine_ls_wR_factor_ref 0.1143
_reflns_number_gt 3116
_reflns_number_total 5711
_reflns_threshold_expression >2sigma(I)
_cod_data_source_file ol902507x_si_003.cif
_cod_data_source_block ltp147
_cod_depositor_comments
;
The following automatic conversions were performed:

'_symmetry_cell_setting' value 'Orthorhombic' changed to
'orthorhombic' according to
/home/saulius/struct/CIF-dictionaries/cif_core.dic dictionary named
'cif_core.dic' version 2.4.2 from 2011-04-26.

Automatic conversion script
Id: cif_fix_values 1715 2011-07-08 13:25:40Z adriana 
;
_cod_original_sg_symbol_H-M P2(1)2(1)2(1)
_cod_database_code 1504312

loop_
_symmetry_equiv_pos_as_xyz
'x, y, z'
'-x+1/2, -y, z+1/2'
'-x, y+1/2, -z+1/2'
'x+1/2, -y+1/2, -z'

loop_
_atom_site_label
_atom_site_type_symbol
_atom_site_fract_x
_atom_site_fract_y
_atom_site_fract_z
_atom_site_U_iso_or_equiv
_atom_site_adp_type
_atom_site_occupancy
_atom_site_symmetry_multiplicity
_atom_site_calc_flag
_atom_site_refinement_flags
Br1 Br 0.94731(6) 0.71197(6) 0.220908(17) 0.05002(14) Uani 1 1 d .
C1 C 0.7361(4) 0.7100(4) 0.27280(12) 0.0281(6) Uani 1 1 d .
C2 C 0.5785(5) 0.8118(4) 0.26465(12) 0.0291(7) Uani 1 1 d .
H2 H 0.5770 0.8849 0.2341 0.035 Uiso 1 1 calc R
C3 C 0.4220(4) 0.8061(4) 0.30159(11) 0.0254(6) Uani 1 1 d .
H3 H 0.3126 0.8754 0.2960 0.031 Uiso 1 1 calc R
C4 C 0.4230(4) 0.7000(4) 0.34690(10) 0.0205(6) Uani 1 1 d .
C5 C 0.5906(5) 0.6037(4) 0.35454(13) 0.0305(8) Uani 1 1 d .
H5 H 0.5976 0.5341 0.3861 0.037 Uiso 1 1 calc R
C6 C 0.7449(5) 0.6075(5) 0.31749(14) 0.0327(8) Uani 1 1 d .
H6 H 0.8560 0.5398 0.3229 0.039 Uiso 1 1 calc R
C7 C 0.2523(4) 0.6886(4) 0.38587(11) 0.0222(6) Uani 1 1 d .
C8 C 0.1883(5) 0.5456(5) 0.40232(14) 0.0322(8) Uani 1 1 d .
H8A H 0.2508 0.4499 0.3894 0.039 Uiso 1 1 calc R
H8B H 0.0798 0.5383 0.4271 0.039 Uiso 1 1 calc R
C9 C 0.1600(5) 0.8416(4) 0.40653(12) 0.0211(6) Uani 1 1 d .
H9A H 0.0277 0.8168 0.4213 0.025 Uiso 1 1 calc R
H9B H 0.1440 0.9173 0.3748 0.025 Uiso 1 1 calc R
C10 C 0.2816(4) 0.9247(4) 0.45249(12) 0.0187(6) Uani 1 1 d .
C11 C 0.1704(5) 1.0726(4) 0.47445(13) 0.0238(6) Uani 1 1 d .
C12 C 0.4832(4) 0.9773(4) 0.43073(11) 0.0187(6) Uani 1 1 d .
C13 C 0.6516(5) 1.1413(5) 0.36663(14) 0.0311(8) Uani 1 1 d .
H13A H 0.7353 1.1906 0.3952 0.047 Uiso 1 1 calc R
H13B H 0.6254 1.2205 0.3371 0.047 Uiso 1 1 calc R
H13C H 0.7183 1.0470 0.3507 0.047 Uiso 1 1 calc R
F1 F 0.0150(3) 1.0276(3) 0.50451(8) 0.0348(5) Uani 1 1 d .
F2 F 0.2838(3) 1.1617(3) 0.50796(9) 0.0422(6) Uani 1 1 d .
F3 F 0.1057(3) 1.1701(2) 0.43404(8) 0.0358(5) Uani 1 1 d .
O1 O 0.3225(3) 0.8244(3) 0.49810(8) 0.0278(5) Uani 1 1 d .
H1 H 0.2215 0.7712 0.5065 0.042 Uiso 1 1 calc R
O2 O 0.6380(3) 0.9219(3) 0.44621(10) 0.0302(5) Uani 1 1 d .
O3 O 0.4681(3) 1.0910(3) 0.39159(8) 0.0238(4) Uani 1 1 d .

loop_
_atom_site_aniso_label
_atom_site_aniso_U_11
_atom_site_aniso_U_22
_atom_site_aniso_U_33
_atom_site_aniso_U_23
_atom_site_aniso_U_13
_atom_site_aniso_U_12
Br1 0.0382(2) 0.0606(3) 0.0512(2) -0.0129(2) 0.02362(17) -0.0101(2)
C1 0.0253(15) 0.0321(18) 0.0270(14) -0.0071(15) 0.0047(11) -0.0046(14)
C2 0.0345(18) 0.0312(19) 0.0215(13) 0.0003(12) 0.0062(11) -0.0005(15)
C3 0.0250(16) 0.0270(17) 0.0243(12) 0.0029(12) -0.0006(11) 0.0025(14)
C4 0.0216(14) 0.0205(15) 0.0193(11) -0.0041(12) 0.0001(10) 0.0000(13)
C5 0.039(2) 0.0282(19) 0.0242(15) 0.0008(13) -0.0007(13) 0.0095(15)
C6 0.0256(18) 0.038(2) 0.0340(17) -0.0051(16) -0.0006(13) 0.0095(15)
C7 0.0240(14) 0.0213(17) 0.0212(12) -0.0028(12) -0.0023(10) -0.0010(12)
C8 0.035(2) 0.029(2) 0.0330(18) -0.0018(15) 0.0078(14) -0.0032(14)
C9 0.0156(14) 0.0243(17) 0.0233(13) -0.0005(12) 0.0004(10) -0.0013(11)
C10 0.0194(14) 0.0171(16) 0.0196(13) 0.0031(11) -0.0013(10) -0.0003(11)
C11 0.0201(16) 0.0228(17) 0.0286(15) 0.0010(13) 0.0046(12) -0.0020(12)
C12 0.0184(15) 0.0192(15) 0.0186(12) 0.0045(11) -0.0006(10) -0.0016(11)
C13 0.0235(17) 0.038(2) 0.0319(16) 0.0085(15) 0.0065(13) -0.0078(14)
F1 0.0291(12) 0.0368(12) 0.0386(11) -0.0049(9) 0.0163(8) -0.0036(8)
F2 0.0437(14) 0.0344(13) 0.0483(12) -0.0225(10) 0.0015(10) -0.0081(9)
F3 0.0360(12) 0.0267(12) 0.0447(11) 0.0088(9) 0.0084(8) 0.0111(8)
O1 0.0344(13) 0.0257(13) 0.0232(10) 0.0098(9) -0.0045(9) -0.0078(10)
O2 0.0200(12) 0.0323(15) 0.0381(13) 0.0116(11) -0.0039(9) 0.0035(9)
O3 0.0166(11) 0.0291(12) 0.0256(10) 0.0106(9) 0.0019(8) -0.0002(9)

loop_
_atom_type_symbol
_atom_type_description
_atom_type_scat_dispersion_real
_atom_type_scat_dispersion_imag
_atom_type_scat_source
C C 0.0033 0.0016 'International Tables Vol C Tables 4.2.6.8 and 6.1.1.4'
H H 0.0000 0.0000 'International Tables Vol C Tables 4.2.6.8 and 6.1.1.4'
O O 0.0106 0.0060 'International Tables Vol C Tables 4.2.6.8 and 6.1.1.4'
F F 0.0171 0.0103 'International Tables Vol C Tables 4.2.6.8 and 6.1.1.4'
Br Br -0.2901 2.4595 'International Tables Vol C Tables 4.2.6.8 and 6.1.1.4'

loop_
_geom_angle_atom_site_label_1
_geom_angle_atom_site_label_2
_geom_angle_atom_site_label_3
_geom_angle
C6 C1 C2 121.6(3)
C6 C1 Br1 119.0(2)
C2 C1 Br1 119.5(2)
C1 C2 C3 119.2(3)
C1 C2 H2 120.4
C3 C2 H2 120.4
C2 C3 C4 121.0(3)
C2 C3 H3 119.5
C4 C3 H3 119.5
C3 C4 C5 117.5(3)
C3 C4 C7 121.5(3)
C5 C4 C7 121.1(3)
C6 C5 C4 121.6(3)
C6 C5 H5 119.2
C4 C5 H5 119.2
C1 C6 C5 119.1(3)
C1 C6 H6 120.5
C5 C6 H6 120.5
C8 C7 C4 120.0(3)
C8 C7 C9 121.3(3)
C4 C7 C9 118.7(3)
C7 C8 H8A 120.0
C7 C8 H8B 120.0
H8A C8 H8B 120.0
C7 C9 C10 112.8(3)
C7 C9 H9A 109.0
C10 C9 H9A 109.0
C7 C9 H9B 109.0
C10 C9 H9B 109.0
H9A C9 H9B 107.8
O1 C10 C11 107.7(2)
O1 C10 C12 104.8(2)
C11 C10 C12 109.5(3)
O1 C10 C9 113.6(3)
C11 C10 C9 109.6(3)
C12 C10 C9 111.5(2)
F1 C11 F3 107.3(3)
F1 C11 F2 106.8(2)
F3 C11 F2 107.1(3)
F1 C11 C10 110.9(3)
F3 C11 C10 113.3(2)
F2 C11 C10 111.1(3)
O2 C12 O3 123.5(3)
O2 C12 C10 124.8(2)
O3 C12 C10 111.8(2)
O3 C13 H13A 109.5
O3 C13 H13B 109.5
H13A C13 H13B 109.5
O3 C13 H13C 109.5
H13A C13 H13C 109.5
H13B C13 H13C 109.5
C10 O1 H1 109.5
C12 O3 C13 115.3(2)

loop_
_geom_bond_atom_site_label_1
_geom_bond_atom_site_label_2
_geom_bond_distance
Br1 C1 1.901(3)
C1 C6 1.366(5)
C1 C2 1.377(5)
C2 C3 1.386(4)
C2 H2 0.9500
C3 C4 1.395(4)
C3 H3 0.9500
C4 C5 1.403(4)
C4 C7 1.493(4)
C5 C6 1.376(5)
C5 H5 0.9500
C6 H6 0.9500
C7 C8 1.320(5)
C7 C9 1.496(4)
C8 H8A 0.9500
C8 H8B 0.9500
C9 C10 1.539(4)
C9 H9A 0.9900
C9 H9B 0.9900
C10 O1 1.399(3)
C10 C11 1.531(4)
C10 C12 1.531(4)
C11 F1 1.333(3)
C11 F3 1.334(4)
C11 F2 1.335(4)
C12 O2 1.208(3)
C12 O3 1.331(3)
C13 O3 1.446(4)
C13 H13A 0.9800
C13 H13B 0.9800
C13 H13C 0.9800
O1 H1 0.8400
